data_4116888
loop_
_publ_author_name
'Wojciech M. Wolf'
'Marcin Stasiak'
'Miroslav T. Leplawy'
'Alberto Bianco'
'Fernando Formaggio'
'Marco Crisma'
'Claudio Toniolo'

_publ_section_title
;
 Destabilization of the 310-Helix in Peptides Based on
 C\a-Tetrasubstituted \a-Amino Acids by Main-Chain to Side-Chain Hydrogen
 Bonds
;
_journal_name_full 'Journal of the American Chemical Society'
_journal_page_first 11558
_journal_page_last 11566
_journal_paper_doi 10.1021/ja982194c
_journal_volume 120
_journal_year 1998
_chemical_formula_sum 'C40 H60 N4 O16'
_chemical_formula_weight 852.92
_chemical_name_common 'Z-[Hms(Ipr)]4-OMe acetone solvate'
_chemical_name_systematic ?
_space_group_IT_number 14
_symmetry_cell_setting monoclinic
_symmetry_space_group_name_Hall '-P 2ybc'
_symmetry_space_group_name_H-M 'P 1 21/c 1'
_atom_sites_solution_hydrogens geom
_atom_sites_solution_primary direct
_atom_sites_solution_secondary difmap
_audit_creation_method SHELXL
_cell_angle_alpha 90.00
_cell_angle_beta 95.6(1)
_cell_angle_gamma 90.00
_cell_formula_units_Z 4
_cell_length_a 11.182(2)
_cell_length_b 21.510(3)
_cell_length_c 18.033(3)
_cell_measurement_reflns_used 48
_cell_measurement_temperature 293(2)
_cell_measurement_theta_max 22
_cell_measurement_theta_min 11
_cell_volume 4316.7(14)
_computing_structure_refinement 'SHELXL-93 (Sheldrick, 1993)'
_computing_structure_solution 'SHELXS-86 (Sheldrick, 1985)'
_diffrn_ambient_temperature 293(2)
_diffrn_measurement_device 'Philips PW1100 diffractometer'
_diffrn_measurement_method '\q-2\q scan'
_diffrn_radiation_monochromator graphite
_diffrn_radiation_source 'fine-focus sealed tube'
_diffrn_radiation_type CuK\a
_diffrn_radiation_wavelength 1.54178
_diffrn_reflns_av_R_equivalents 0.0979
_diffrn_reflns_av_sigmaI/netI 0.2581
_diffrn_reflns_limit_h_max 12
_diffrn_reflns_limit_h_min -12
_diffrn_reflns_limit_k_max 24
_diffrn_reflns_limit_k_min 0
_diffrn_reflns_limit_l_max 20
_diffrn_reflns_limit_l_min 0
_diffrn_reflns_number 6641
_diffrn_reflns_theta_max 60.00
_diffrn_reflns_theta_min 3.21
_diffrn_standards_decay_% 6
_diffrn_standards_interval_count 50
_diffrn_standards_number 3
_exptl_absorpt_coefficient_mu 0.852
_exptl_crystal_colour colourless
_exptl_crystal_density_diffrn 1.312
_exptl_crystal_description prism
_exptl_crystal_F_000 1824
_exptl_crystal_size_max 0.25
_exptl_crystal_size_mid 0.20
_exptl_crystal_size_min 0.10
_refine_diff_density_max 0.236
_refine_diff_density_min -0.285
_refine_diff_density_rms 0.059
_refine_ls_extinction_method none
_refine_ls_goodness_of_fit_all 0.742
_refine_ls_goodness_of_fit_obs 1.250
_refine_ls_hydrogen_treatment riding
_refine_ls_matrix_type fullcycle
_refine_ls_number_parameters 529
_refine_ls_number_reflns 6412
_refine_ls_number_restraints 13
_refine_ls_restrained_S_all 0.756
_refine_ls_restrained_S_obs 1.260
_refine_ls_R_factor_all 0.2948
_refine_ls_R_factor_obs 0.0768
_refine_ls_shift/esd_max 0.094
_refine_ls_shift/esd_mean 0.013
_refine_ls_structure_factor_coef Fsqd
_refine_ls_weighting_details 'w=1/[\s^2^(Fo^2^)+(0.0960P)^2^+0.0000P] where P=(Fo^2^+2Fc^2^)/3'
_refine_ls_weighting_scheme calc
_refine_ls_wR_factor_all 0.2201
_refine_ls_wR_factor_obs 0.1588
_reflns_number_observed 1587
_reflns_number_total 6418
_reflns_observed_criterion >2sigma(I)
_cod_data_source_file ja982194c_3.cif
_cod_data_source_block (tetrapeptide)
_cod_original_cell_volume 4316.7(12)
_cod_database_code 4116888

loop_
_symmetry_equiv_pos_as_xyz
'x, y, z'
'-x, y+1/2, -z+1/2'
'-x, -y, -z'
'x, -y-1/2, z-1/2'

loop_
_atom_site_aniso_label
_atom_site_aniso_U_11
_atom_site_aniso_U_22
_atom_site_aniso_U_33
_atom_site_aniso_U_23
_atom_site_aniso_U_13
_atom_site_aniso_U_12
C1 0.056(6) 0.100(8) 0.069(7) 0.017(6) 0.011(5) 0.014(6)
C2 0.074(7) 0.095(8) 0.114(9) -0.002(7) -0.002(6) 0.013(6)
C3 0.077(8) 0.135(10) 0.111(9) -0.005(8) -0.018(7) 0.024(7)
C4 0.092(9) 0.154(12) 0.115(10) 0.041(9) 0.017(7) 0.027(9)
C5 0.092(9) 0.101(9) 0.154(12) 0.001(8) -0.012(8) 0.024(7)
C6 0.075(8) 0.124(9) 0.133(10) -0.008(8) -0.016(7) 0.005(7)
C7 0.069(7) 0.154(10) 0.097(8) 0.058(7) 0.008(6) 0.052(7)
O1 0.074(4) 0.109(5) 0.066(4) 0.023(4) 0.011(3) 0.041(4)
C8 0.035(5) 0.063(6) 0.084(7) -0.018(6) -0.007(5) 0.005(5)
O2 0.090(5) 0.097(5) 0.054(4) 0.028(3) -0.003(3) 0.019(4)
N1 0.045(4) 0.087(5) 0.050(4) 0.010(4) -0.003(4) 0.020(4)
C9 0.055(6) 0.067(6) 0.032(5) 0.000(4) -0.008(4) 0.016(5)
C10 0.068(6) 0.067(6) 0.054(6) -0.004(5) -0.008(5) -0.009(5)
O3 0.061(4) 0.065(4) 0.052(3) -0.005(3) -0.001(3) 0.011(3)
C11 0.066(7) 0.060(6) 0.078(7) -0.009(5) 0.007(5) 0.020(5)
C12 0.074(7) 0.108(8) 0.075(7) 0.001(6) 0.002(5) 0.033(6)
C13 0.112(8) 0.099(7) 0.033(5) -0.010(5) -0.014(5) 0.013(6)
O4 0.078(4) 0.071(4) 0.067(4) 0.009(3) 0.013(3) 0.022(3)
C14 0.066(6) 0.062(6) 0.062(6) 0.012(5) 0.001(5) 0.015(5)
C15 0.063(6) 0.048(5) 0.053(5) 0.018(5) 0.006(5) 0.015(5)
O5 0.101(5) 0.060(4) 0.045(3) 0.013(3) -0.004(3) 0.006(4)
N2 0.067(5) 0.042(4) 0.042(4) -0.005(3) -0.027(3) 0.006(3)
C16 0.053(6) 0.062(6) 0.045(5) 0.003(4) -0.011(4) -0.003(5)
C17 0.049(6) 0.075(6) 0.059(6) 0.004(5) -0.011(5) 0.001(5)
O6 0.049(3) 0.073(4) 0.071(4) 0.011(3) 0.003(3) 0.010(3)
C18 0.031(5) 0.065(6) 0.053(5) -0.001(5) -0.013(4) 0.006(4)
C19 0.088(7) 0.066(6) 0.067(6) -0.007(5) -0.036(5) 0.005(5)
C20 0.066(6) 0.077(7) 0.083(7) -0.002(5) -0.007(5) 0.015(5)
O7 0.045(3) 0.069(4) 0.049(3) -0.003(3) -0.001(3) -0.001(3)
C21 0.040(5) 0.063(6) 0.048(5) 0.001(4) -0.011(4) -0.004(4)
C22 0.045(5) 0.066(6) 0.039(5) 0.014(5) -0.004(4) -0.002(5)
O8 0.076(4) 0.074(4) 0.053(4) -0.010(3) -0.011(3) -0.012(3)
N3 0.046(4) 0.075(5) 0.042(4) -0.005(4) 0.002(3) -0.006(4)
C23 0.045(5) 0.059(6) 0.044(5) 0.001(4) -0.007(4) 0.003(4)
C24 0.077(6) 0.088(7) 0.037(5) 0.008(5) -0.011(4) 0.006(5)
O9 0.060(4) 0.079(4) 0.051(4) 0.022(3) -0.011(3) -0.003(3)
C25 0.050(6) 0.086(7) 0.059(6) 0.018(5) -0.001(5) -0.006(5)
C26 0.058(6) 0.098(7) 0.059(6) 0.013(5) 0.010(5) 0.002(5)
C27 0.097(8) 0.073(7) 0.077(7) 0.020(5) -0.015(6) -0.003(6)
O10 0.074(4) 0.062(4) 0.043(3) 0.011(3) -0.010(3) 0.000(3)
C28 0.060(6) 0.054(5) 0.052(5) 0.011(4) 0.001(4) 0.009(5)
C29 0.069(6) 0.061(6) 0.047(6) -0.007(5) -0.007(5) -0.017(5)
O11 0.087(4) 0.071(4) 0.043(3) -0.003(3) -0.005(3) 0.005(3)
N4 0.082(5) 0.055(5) 0.038(4) -0.005(3) -0.005(4) -0.005(4)
C30 0.072(6) 0.061(6) 0.041(5) 0.010(5) 0.000(5) -0.010(5)
C31 0.070(6) 0.076(6) 0.057(6) 0.004(5) -0.003(5) -0.012(6)
O12 0.084(4) 0.064(4) 0.054(4) 0.001(3) 0.001(3) -0.007(3)
C32 0.122(9) 0.091(8) 0.035(5) 0.012(5) -0.007(6) -0.031(7)
C33 0.112(9) 0.067(7) 0.099(8) 0.023(6) -0.014(6) -0.008(6)
C34 0.102(8) 0.140(9) 0.062(7) 0.008(6) 0.023(6) 0.007(7)
O13 0.080(4) 0.054(4) 0.056(4) 0.014(3) -0.014(3) -0.006(3)
C35 0.083(7) 0.075(6) 0.041(5) -0.003(5) -0.011(5) 0.010(5)
C36 0.063(6) 0.072(7) 0.052(6) 0.005(5) 0.003(5) 0.003(5)
O14 0.058(4) 0.107(5) 0.078(4) -0.010(4) -0.009(3) -0.005(4)
O15 0.086(5) 0.061(4) 0.075(4) -0.019(3) 0.002(4) 0.002(3)
C37 0.111(9) 0.112(8) 0.119(9) -0.039(7) 0.013(7) 0.041(7)
O1S 0.196(8) 0.097(6) 0.137(7) -0.012(5) 0.031(6) -0.017(5)
C1S 0.128(10) 0.082(9) 0.127(11) 0.009(8) 0.017(8) 0.006(8)
C2S 0.110(9) 0.091(8) 0.151(10) 0.017(8) 0.015(8) 0.010(7)
C3S 0.158(11) 0.113(9) 0.250(14) -0.028(9) -0.059(10) -0.002(8)

loop_
_atom_site_label
_atom_site_type_symbol
_atom_site_fract_x
_atom_site_fract_y
_atom_site_fract_z
_atom_site_U_iso_or_equiv
_atom_site_thermal_displace_type
_atom_site_occupancy
_atom_site_calc_flag
_atom_site_refinement_flags
C1 C -0.1965(4) 0.2469(3) -0.1413(3) 0.075(3) Uani 1 d G
C2 C -0.2932(5) 0.2247(2) -0.1881(3) 0.095(3) Uani 1 d G
H2 H -0.3013(8) 0.1823(2) -0.1971(5) 0.114 Uiso 1 calc R
C3 C -0.3777(4) 0.2659(3) -0.2216(3) 0.109(4) Uani 1 d G
H3 H -0.4424(6) 0.2511(5) -0.2529(4) 0.131 Uiso 1 calc R
C4 C -0.3655(5) 0.3294(3) -0.2081(3) 0.120(4) Uani 1 d G
H4 H -0.4221(7) 0.3570(4) -0.2305(4) 0.144 Uiso 1 calc R
C5 C -0.2689(6) 0.3516(2) -0.1613(3) 0.117(4) Uani 1 d G
H5 H -0.2608(9) 0.3940(2) -0.1523(5) 0.141 Uiso 1 calc R
C6 C -0.1844(4) 0.3104(3) -0.1278(3) 0.112(4) Uani 1 d G
H6 H -0.1197(6) 0.3252(4) -0.0965(4) 0.135 Uiso 1 calc R
C7 C -0.1042(7) 0.2019(4) -0.1098(5) 0.107(4) Uani 1 d U
H7A H -0.0739(7) 0.2145(4) -0.0598(5) 0.128 Uiso 1 calc R
H7B H -0.1395(7) 0.1609(4) -0.1072(5) 0.128 Uiso 1 calc R
O1 O -0.0070(5) 0.2002(3) -0.1568(3) 0.082(2) Uani 1 d .
C8 C 0.0816(6) 0.1631(3) -0.1338(5) 0.061(3) Uani 1 d .
O2 O 0.0945(5) 0.1339(2) -0.0761(3) 0.081(2) Uani 1 d .
N1 N 0.1651(5) 0.1628(3) -0.1848(3) 0.061(2) Uani 1 d .
H1 H 0.1490(5) 0.1821(3) -0.2264(3) 0.073 Uiso 1 calc R
C9 C 0.2782(6) 0.1314(3) -0.1710(4) 0.052(2) Uani 1 d .
C10 C 0.2668(6) 0.0617(3) -0.1777(4) 0.064(3) Uani 1 d .
H10A H 0.2256(6) 0.0457(3) -0.1368(4) 0.076 Uiso 1 calc R
H10B H 0.2192(6) 0.0513(3) -0.2240(4) 0.076 Uiso 1 calc R
O3 O 0.3811(4) 0.0338(2) -0.1766(3) 0.060(2) Uani 1 d .
C11 C 0.4549(7) 0.0547(4) -0.2327(5) 0.068(3) Uani 1 d .
C12 C 0.5783(7) 0.0326(4) -0.2110(4) 0.086(3) Uani 1 d .
H12A H 0.5802(7) -0.0120(4) -0.2138(4) 0.129 Uiso 1 calc R
H12B H 0.6032(7) 0.0456(4) -0.1609(4) 0.129 Uiso 1 calc R
H12C H 0.6317(7) 0.0497(4) -0.2442(4) 0.129 Uiso 1 calc R
C13 C 0.4051(7) 0.0328(3) -0.3097(4) 0.083(3) Uani 1 d .
H13A H 0.4008(7) -0.0118(3) -0.3102(4) 0.124 Uiso 1 calc R
H13B H 0.4569(7) 0.0465(3) -0.3458(4) 0.124 Uiso 1 calc R
H13C H 0.3262(7) 0.0497(3) -0.3216(4) 0.124 Uiso 1 calc R
O4 O 0.4650(5) 0.1210(2) -0.2262(3) 0.072(2) Uani 1 d .
C14 C 0.3573(6) 0.1522(3) -0.2304(4) 0.064(2) Uani 1 d .
H14A H 0.3147(6) 0.1455(3) -0.2792(4) 0.076 Uiso 1 calc R
H14B H 0.3728(6) 0.1964(3) -0.2249(4) 0.076 Uiso 1 calc R
C15 C 0.3360(6) 0.1545(3) -0.0942(4) 0.055(2) Uani 1 d .
O5 O 0.3332(5) 0.2087(2) -0.0769(2) 0.069(2) Uani 1 d .
N2 N 0.3990(5) 0.1118(2) -0.0509(3) 0.053(2) Uani 1 d .
H2A H 0.3993(5) 0.0734(2) -0.0642(3) 0.063 Uiso 1 calc R
C16 C 0.4672(6) 0.1320(3) 0.0197(4) 0.054(2) Uani 1 d .
C17 C 0.5764(6) 0.1684(3) 0.0029(4) 0.062(2) Uani 1 d .
H17A H 0.5527(6) 0.1991(3) -0.0351(4) 0.075 Uiso 1 calc R
H17B H 0.6080(6) 0.1905(3) 0.0475(4) 0.075 Uiso 1 calc R
O6 O 0.6688(4) 0.1305(2) -0.0219(3) 0.065(2) Uani 1 d .
C18 C 0.7035(6) 0.0786(3) 0.0261(4) 0.051(2) Uani 1 d .
C19 C 0.7616(6) 0.1023(3) 0.1009(4) 0.076(3) Uani 1 d .
H19A H 0.8304(6) 0.1272(3) 0.0930(4) 0.115 Uiso 1 calc R
H19B H 0.7863(6) 0.0676(3) 0.1322(4) 0.115 Uiso 1 calc R
H19C H 0.7046(6) 0.1269(3) 0.1246(4) 0.115 Uiso 1 calc R
C20 C 0.7894(6) 0.0412(3) -0.0127(4) 0.076(3) Uani 1 d .
H20A H 0.8602(6) 0.0653(3) -0.0181(4) 0.115 Uiso 1 calc R
H20B H 0.7527(6) 0.0294(3) -0.0610(4) 0.115 Uiso 1 calc R
H20C H 0.8109(6) 0.0045(3) 0.0159(4) 0.115 Uiso 1 calc R
O7 O 0.6019(4) 0.0416(2) 0.0327(2) 0.0547(15) Uani 1 d .
C21 C 0.5076(6) 0.0724(3) 0.0635(4) 0.051(2) Uani 1 d .
H21A H 0.5334(6) 0.0835(3) 0.1147(4) 0.062 Uiso 1 calc R
H21B H 0.4397(6) 0.0444(3) 0.0639(4) 0.062 Uiso 1 calc R
C22 C 0.3885(6) 0.1677(3) 0.0698(4) 0.051(2) Uani 1 d .
O8 O 0.4328(4) 0.2088(2) 0.1104(3) 0.069(2) Uani 1 d .
N3 N 0.2774(5) 0.1494(3) 0.0705(3) 0.055(2) Uani 1 d .
H3A H 0.2517(5) 0.1200(3) 0.0409(3) 0.066 Uiso 1 calc R
C23 C 0.1956(6) 0.1764(3) 0.1189(4) 0.050(2) Uani 1 d .
C24 C 0.2385(7) 0.1618(3) 0.2009(4) 0.068(3) Uani 1 d .
H24A H 0.3229(7) 0.1722(3) 0.2109(4) 0.082 Uiso 1 calc R
H24B H 0.1935(7) 0.1867(3) 0.2334(4) 0.082 Uiso 1 calc R
O9 O 0.2213(4) 0.0982(2) 0.2150(2) 0.065(2) Uani 1 d .
C25 C 0.1029(7) 0.0754(4) 0.2009(4) 0.066(3) Uani 1 d .
C26 C 0.0149(6) 0.1045(4) 0.2513(4) 0.071(3) Uani 1 d .
H26A H -0.0638(6) 0.0872(4) 0.2392(4) 0.107 Uiso 1 calc R
H26B H 0.0121(6) 0.1487(4) 0.2438(4) 0.107 Uiso 1 calc R
H26C H 0.0414(6) 0.0957(4) 0.3025(4) 0.107 Uiso 1 calc R
C27 C 0.1098(7) 0.0061(3) 0.2077(4) 0.084(3) Uani 1 d .
H27A H 0.0307(7) -0.0113(3) 0.1983(4) 0.126 Uiso 1 calc R
H27B H 0.1429(7) -0.0049(3) 0.2571(4) 0.126 Uiso 1 calc R
H27C H 0.1603(7) -0.0101(3) 0.1721(4) 0.126 Uiso 1 calc R
O10 O 0.0647(4) 0.0874(2) 0.1227(2) 0.061(2) Uani 1 d .
C28 C 0.0676(6) 0.1508(3) 0.1012(4) 0.055(2) Uani 1 d .
H28A H 0.0118(6) 0.1746(3) 0.1279(4) 0.067 Uiso 1 calc R
H28B H 0.0434(6) 0.1546(3) 0.0483(4) 0.067 Uiso 1 calc R
C29 C 0.1857(6) 0.2462(3) 0.1073(4) 0.060(2) Uani 1 d .
O11 O 0.1613(4) 0.2824(2) 0.1576(3) 0.068(2) Uani 1 d .
N4 N 0.1927(5) 0.2669(3) 0.0365(3) 0.059(2) Uani 1 d .
H4A H 0.1935(5) 0.2404(3) 0.0009(3) 0.071 Uiso 1 calc R
C30 C 0.1990(7) 0.3335(3) 0.0196(4) 0.058(2) Uani 1 d .
C31 C 0.3273(6) 0.3541(3) 0.0438(4) 0.068(3) Uani 1 d .
H31A H 0.3410(6) 0.3536(3) 0.0978(4) 0.082 Uiso 1 calc R
H31B H 0.3835(6) 0.3255(3) 0.0244(4) 0.082 Uiso 1 calc R
O12 O 0.3476(4) 0.4154(2) 0.0171(3) 0.068(2) Uani 1 d .
C32 C 0.3217(8) 0.4240(4) -0.0619(4) 0.083(3) Uani 1 d .
C33 C 0.3160(8) 0.4931(3) -0.0722(5) 0.094(3) Uani 1 d .
H33A H 0.3942(8) 0.5107(3) -0.0593(5) 0.142 Uiso 1 calc R
H33B H 0.2601(8) 0.5104(3) -0.0406(5) 0.142 Uiso 1 calc R
H33C H 0.2900(8) 0.5025(3) -0.1233(5) 0.142 Uiso 1 calc R
C34 C 0.4159(7) 0.3918(4) -0.1051(4) 0.100(3) Uani 1 d .
H34A H 0.4941(7) 0.4081(4) -0.0891(4) 0.151 Uiso 1 calc R
H34B H 0.3977(7) 0.3993(4) -0.1574(4) 0.151 Uiso 1 calc R
H34C H 0.4147(7) 0.3479(4) -0.0956(4) 0.151 Uiso 1 calc R
O13 O 0.2024(4) 0.4026(2) -0.0825(3) 0.064(2) Uani 1 d .
C35 C 0.1810(7) 0.3399(3) -0.0653(4) 0.068(3) Uani 1 d .
H35A H 0.2366(7) 0.3130(3) -0.0883(4) 0.081 Uiso 1 calc R
H35B H 0.0997(7) 0.3282(3) -0.0838(4) 0.081 Uiso 1 calc R
C36 C 0.0954(7) 0.3683(4) 0.0493(4) 0.062(2) Uani 1 d .
O14 O -0.0059(5) 0.3550(2) 0.0324(3) 0.082(2) Uani 1 d .
O15 O 0.1367(5) 0.4158(2) 0.0936(3) 0.074(2) Uani 1 d .
C37 C 0.0398(8) 0.4533(4) 0.1191(5) 0.114(4) Uani 1 d .
H37A H 0.0734(8) 0.4864(4) 0.1503(5) 0.170 Uiso 1 calc R
H37B H -0.0101(8) 0.4277(4) 0.1469(5) 0.170 Uiso 1 calc R
H37C H -0.0077(8) 0.4706(4) 0.0768(5) 0.170 Uiso 1 calc R
O1S O -0.2129(7) 0.3808(3) 0.1788(4) 0.143(3) Uani 1 d .
C1S C -0.2373(10) 0.3363(5) 0.1393(6) 0.112(4) Uani 1 d D
C2S C -0.1586(8) 0.2799(4) 0.1431(5) 0.117(4) Uani 1 d .
H2S1 H -0.0922(8) 0.2859(4) 0.1803(5) 0.175 Uiso 1 calc R
H2S2 H -0.1288(8) 0.2733(4) 0.0955(5) 0.175 Uiso 1 calc R
H2S3 H -0.2042(8) 0.2443(4) 0.1557(5) 0.175 Uiso 1 calc R
C3S C -0.3425(10) 0.3364(4) 0.0850(7) 0.179(6) Uani 1 d DU
H3S1 H -0.3846(10) 0.3751(4) 0.0880(7) 0.268 Uiso 1 calc R
H3S2 H -0.3946(10) 0.3027(4) 0.0954(7) 0.268 Uiso 1 calc R
H3S3 H -0.3177(10) 0.3316(4) 0.0359(7) 0.268 Uiso 1 calc R

loop_
_atom_type_symbol
_atom_type_description
_atom_type_scat_dispersion_real
_atom_type_scat_dispersion_imag
_atom_type_scat_source
C C 0.0181 0.0091 'International Tables Vol C Tables 4.2.6.8 and 6.1.1.4'
H H 0.0000 0.0000 'International Tables Vol C Tables 4.2.6.8 and 6.1.1.4'
N N 0.0311 0.0180 'International Tables Vol C Tables 4.2.6.8 and 6.1.1.4'
O O 0.0492 0.0322 'International Tables Vol C Tables 4.2.6.8 and 6.1.1.4'

loop_
_geom_angle_atom_site_label_1
_geom_angle_atom_site_label_2
_geom_angle_atom_site_label_3
_geom_angle
C2 C1 C6 120.0
C2 C1 C7 118.6(6)
C6 C1 C7 121.3(6)
C1 C2 C3 120.0
C2 C3 C4 120.0
C5 C4 C3 120.0
C4 C5 C6 120.0
C5 C6 C1 120.0
O1 C7 C1 109.1(6)
C8 O1 C7 114.8(6)
O2 C8 O1 127.7(8)
O2 C8 N1 122.8(7)
O1 C8 N1 109.4(7)
C8 N1 C9 122.1(6)
N1 C9 C10 112.8(6)
N1 C9 C14 107.6(6)
C10 C9 C14 106.6(6)
N1 C9 C15 106.8(6)
C10 C9 C15 114.5(6)
C14 C9 C15 108.3(6)
O3 C10 C9 110.7(6)
C10 O3 C11 115.9(6)
O4 C11 O3 107.4(6)
O4 C11 C12 103.6(7)
O3 C11 C12 107.3(7)
O4 C11 C13 113.7(7)
O3 C11 C13 111.2(6)
C12 C11 C13 113.1(7)
C14 O4 C11 114.9(6)
O4 C14 C9 112.6(6)
O5 C15 N2 122.0(7)
O5 C15 C9 121.3(6)
N2 C15 C9 116.4(6)
C15 N2 C16 119.3(6)
N2 C16 C17 109.9(6)
N2 C16 C22 112.1(6)
C17 C16 C22 112.4(6)
N2 C16 C21 107.2(5)
C17 C16 C21 109.3(6)
C22 C16 C21 105.6(6)
O6 C17 C16 113.1(6)
C17 O6 C18 114.6(6)
O7 C18 O6 108.5(5)
O7 C18 C20 107.4(6)
O6 C18 C20 106.6(6)
O7 C18 C19 113.2(6)
O6 C18 C19 109.8(6)
C20 C18 C19 111.1(6)
C18 O7 C21 114.2(5)
O7 C21 C16 112.4(6)
O8 C22 N3 122.9(7)
O8 C22 C16 119.6(7)
N3 C22 C16 117.3(7)
C22 N3 C23 123.0(6)
N3 C23 C29 110.8(6)
N3 C23 C28 111.2(6)
C29 C23 C28 105.7(6)
N3 C23 C24 110.0(6)
C29 C23 C24 110.2(6)
C28 C23 C24 108.8(6)
O9 C24 C23 109.7(6)
C24 O9 C25 116.6(6)
O9 C25 O10 107.2(6)
O9 C25 C27 107.0(6)
O10 C25 C27 105.3(6)
O9 C25 C26 113.2(7)
O10 C25 C26 110.9(6)
C27 C25 C26 112.8(7)
C28 O10 C25 115.0(6)
O10 C28 C23 109.4(5)
O11 C29 N4 120.9(7)
O11 C29 C23 122.4(7)
N4 C29 C23 116.3(7)
C29 N4 C30 121.6(6)
N4 C30 C36 110.7(6)
N4 C30 C31 106.7(6)
C36 C30 C31 118.9(7)
N4 C30 C35 107.0(6)
C36 C30 C35 106.2(6)
C31 C30 C35 106.8(6)
O12 C31 C30 110.3(6)
C31 O12 C32 115.5(6)
O13 C32 O12 108.0(7)
O13 C32 C33 105.1(7)
O12 C32 C33 104.7(7)
O13 C32 C34 113.1(7)
O12 C32 C34 111.3(7)
C33 C32 C34 114.1(7)
C35 O13 C32 115.3(6)
O13 C35 C30 107.3(6)
O14 C36 O15 127.0(8)
O14 C36 C30 122.3(8)
O15 C36 C30 110.7(7)
C36 O15 C37 112.5(6)
O1S C1S C3S 121.0(10)
O1S C1S C2S 121.2(10)
C3S C1S C2S 117.7(9)

loop_
_geom_bond_atom_site_label_1
_geom_bond_atom_site_label_2
_geom_bond_distance
C1 C2 1.39
C1 C6 1.39
C1 C7 1.486(8)
C2 C3 1.39
C3 C4 1.39
C4 C5 1.39
C5 C6 1.39
C7 O1 1.443(8)
O1 C8 1.309(7)
C8 O2 1.210(8)
C8 N1 1.373(8)
N1 C9 1.434(8)
C9 C10 1.508(8)
C9 C14 1.521(9)
C9 C15 1.552(9)
C10 O3 1.411(7)
O3 C11 1.439(8)
C11 O4 1.435(8)
C11 C12 1.475(9)
C11 C13 1.519(9)
O4 C14 1.374(7)
C15 O5 1.210(7)
C15 N2 1.358(7)
N2 C16 1.483(7)
C16 C17 1.506(8)
C16 C22 1.529(9)
C16 C21 1.549(8)
C17 O6 1.423(7)
O6 C18 1.442(7)
C18 O7 1.402(7)
C18 C20 1.480(8)
C18 C19 1.526(8)
O7 C21 1.406(7)
C22 O8 1.222(7)
C22 N3 1.304(7)
N3 C23 1.446(8)
C23 C29 1.519(9)
C23 C28 1.538(8)
C23 C24 1.541(8)
C24 O9 1.407(7)
O9 C25 1.411(7)
C25 O10 1.455(8)
C25 C27 1.498(9)
C25 C26 1.538(9)
O10 C28 1.420(7)
C29 O11 1.246(7)
C29 N4 1.361(8)
N4 C30 1.467(8)
C30 C36 1.520(9)
C30 C31 1.525(9)
C30 C35 1.531(8)
C31 O12 1.430(7)
O12 C32 1.437(8)
C32 O13 1.426(9)
C32 C33 1.498(10)
C32 C34 1.535(10)
O13 C35 1.410(7)
C36 O14 1.179(7)
C36 O15 1.351(8)
O15 C37 1.461(8)
O1S C1S 1.208(10)
C1S C3S 1.455(11)
C1S C2S 1.496(10)

loop_
_geom_torsion_atom_site_label_1
_geom_torsion_atom_site_label_2
_geom_torsion_atom_site_label_3
_geom_torsion_atom_site_label_4
_geom_torsion
C6 C1 C2 C3 0.0
C7 C1 C2 C3 -176.6(5)
C1 C2 C3 C4 0.0
C2 C3 C4 C5 0.0
C3 C4 C5 C6 0.0
C4 C5 C6 C1 0.0
C2 C1 C6 C5 0.0
C7 C1 C6 C5 176.5(6)
C2 C1 C7 O1 94.4(7)
C6 C1 C7 O1 -82.2(7)
C1 C7 O1 C8 178.5(6)
C7 O1 C8 O2 -5.4(12)
C7 O1 C8 N1 176.8(6)
O2 C8 N1 C9 -4.6(11)
O1 C8 N1 C9 173.3(6)
C8 N1 C9 C10 74.7(8)
C8 N1 C9 C14 -167.9(6)
C8 N1 C9 C15 -51.9(9)
N1 C9 C10 O3 169.8(5)
C14 C9 C10 O3 51.9(7)
C15 C9 C10 O3 -67.8(8)
C9 C10 O3 C11 -57.0(8)
C10 O3 C11 O4 55.2(8)
C10 O3 C11 C12 166.1(6)
C10 O3 C11 C13 -69.8(8)
O3 C11 O4 C14 -55.2(8)
C12 C11 O4 C14 -168.6(6)
C13 C11 O4 C14 68.2(9)
C11 O4 C14 C9 58.1(8)
N1 C9 C14 O4 -175.0(6)
C10 C9 C14 O4 -53.7(8)
C15 C9 C14 O4 70.0(8)
N1 C9 C15 O5 -42.3(9)
C10 C9 C15 O5 -167.9(7)
C14 C9 C15 O5 73.3(9)
N1 C9 C15 N2 143.5(6)
C10 C9 C15 N2 17.9(10)
C14 C9 C15 N2 -100.9(7)
O5 C15 N2 C16 -0.5(11)
C9 C15 N2 C16 173.7(6)
C15 N2 C16 C17 -72.3(8)
C15 N2 C16 C22 53.6(9)
C15 N2 C16 C21 169.0(6)
N2 C16 C17 O6 -73.7(7)
C22 C16 C17 O6 160.7(5)
C21 C16 C17 O6 43.7(8)
C16 C17 O6 C18 -52.4(8)
C17 O6 C18 O7 58.4(7)
C17 O6 C18 C20 173.8(6)
C17 O6 C18 C19 -65.8(7)
O6 C18 O7 C21 -60.4(7)
C20 C18 O7 C21 -175.3(5)
C19 C18 O7 C21 61.8(7)
C18 O7 C21 C16 56.0(7)
N2 C16 C21 O7 73.8(7)
C17 C16 C21 O7 -45.3(7)
C22 C16 C21 O7 -166.5(5)
N2 C16 C22 O8 -148.2(6)
C17 C16 C22 O8 -23.8(9)
C21 C16 C22 O8 95.4(7)
N2 C16 C22 N3 36.3(9)
C17 C16 C22 N3 160.8(6)
C21 C16 C22 N3 -80.1(7)
O8 C22 N3 C23 0.6(11)
C16 C22 N3 C23 175.9(6)
C22 N3 C23 C29 56.2(8)
C22 N3 C23 C28 173.5(6)
C22 N3 C23 C24 -65.9(9)
N3 C23 C24 O9 -70.9(8)
C29 C23 C24 O9 166.7(6)
C28 C23 C24 O9 51.1(8)
C23 C24 O9 C25 -57.6(8)
C24 O9 C25 O10 58.4(8)
C24 O9 C25 C27 171.0(6)
C24 O9 C25 C26 -64.2(8)
O9 C25 O10 C28 -58.2(8)
C27 C25 O10 C28 -171.9(6)
C26 C25 O10 C28 65.8(8)
C25 O10 C28 C23 57.6(7)
N3 C23 C28 O10 69.4(7)
C29 C23 C28 O10 -170.2(6)
C24 C23 C28 O10 -51.8(8)
N3 C23 C29 O11 -151.9(7)
C28 C23 C29 O11 87.4(8)
C24 C23 C29 O11 -30.0(10)
N3 C23 C29 N4 34.6(9)
C28 C23 C29 N4 -86.0(8)
C24 C23 C29 N4 156.6(6)
O11 C29 N4 C30 13.9(11)
C23 C29 N4 C30 -172.5(6)
C29 N4 C30 C36 -53.9(9)
C29 N4 C30 C31 76.9(8)
C29 N4 C30 C35 -169.1(6)
N4 C30 C31 O12 169.4(6)
C36 C30 C31 O12 -64.6(8)
C35 C30 C31 O12 55.3(8)
C30 C31 O12 C32 -54.8(9)
C31 O12 C32 O13 52.9(9)
C31 O12 C32 C33 164.5(6)
C31 O12 C32 C34 -71.8(9)
O12 C32 O13 C35 -58.4(9)
C33 C32 O13 C35 -169.7(6)
C34 C32 O13 C35 65.2(8)
C32 O13 C35 C30 63.4(8)
N4 C30 C35 O13 -172.5(6)
C36 C30 C35 O13 69.3(8)
C31 C30 C35 O13 -58.6(8)
N4 C30 C36 O14 -56.5(10)
C31 C30 C36 O14 179.5(7)
C35 C30 C36 O14 59.2(10)
N4 C30 C36 O15 125.7(6)
C31 C30 C36 O15 1.7(9)
C35 C30 C36 O15 -118.6(7)
O14 C36 O15 C37 -1.9(11)
C30 C36 O15 C37 175.8(6)

loop_
_cod_related_entry_id
_cod_related_entry_database
_cod_related_entry_code
1 ChemSpider 30660576
